data_1574560
loop_
_publ_author_name
'Zhang, Yu'
'Sun, Xiaotian'
'Wang, Weizhou'

_publ_section_title
;
 Strong supramolecular synthons assembled by hydrogen bonds and chalcogen
 bonds
;
_journal_issue 21
_journal_name_full CrystEngComm
_journal_page_first 3439
_journal_page_last 3443
_journal_paper_doi 10.1039/D5CE00262A
_journal_volume 27
_journal_year 2025
_chemical_formula_moiety 'C6 H4 N2 Se, C9 H8 O4'
_chemical_formula_sum 'C15 H12 N2 O4 Se'
_chemical_formula_weight 363.233
_space_group_crystal_system monoclinic
_space_group_IT_number 11
_space_group_name_Hall '-P 2yb'
_space_group_name_H-M_alt 'P 1 21/m 1'
_symmetry_Int_Tables_number 11
_atom_sites_solution_primary iterative
_audit_creation_date 2023-04-25
_audit_creation_method
;
Olex2 1.5-alpha
(compiled 2022.02.24 svn.r684696ac for OlexSys, GUI svn.r6476)
;
_audit_update_record
;
2025-03-09 deposited with the CCDC.	2025-05-01 downloaded from the CCDC.
;
_cell_angle_alpha 90
_cell_angle_beta 112.155(6)
_cell_angle_gamma 90
_cell_formula_units_Z 2
_cell_length_a 7.4596(4)
_cell_length_b 12.3445(6)
_cell_length_c 8.6525(4)
_cell_measurement_reflns_used 3003
_cell_measurement_temperature 293(2)
_cell_measurement_theta_max 24.9980
_cell_measurement_theta_min 4.1410
_cell_volume 737.94(7)
_computing_cell_refinement 'CrysAlisPro 1.171.41.121a (Rigaku OD, 2021)'
_computing_data_collection 'CrysAlisPro 1.171.41.121a (Rigaku OD, 2021)'
_computing_data_reduction 'CrysAlisPro 1.171.41.121a (Rigaku OD, 2021)'
_computing_molecular_graphics 'Olex2 1.5-alpha (Dolomanov et al., 2009)'
_computing_publication_material 'Olex2 1.5-alpha (Dolomanov et al., 2009)'
_computing_structure_refinement 'olex2.refine 1.5-alpha (Bourhis et al., 2015)'
_computing_structure_solution 'olex2.solve 1.5-alpha (Bourhis et al., 2015)'
_diffrn_ambient_temperature 293
_diffrn_detector 'CCD plate'
_diffrn_detector_area_resol_mean 8.0584
_diffrn_detector_type EosS2
_diffrn_measured_fraction_theta_full 0.9964
_diffrn_measured_fraction_theta_max 0.8928
_diffrn_measurement_details
;
List of Runs (angles in degrees, time in seconds):

  # Type    Start    End  Width  t~exp~   \w     \q     \k     \f   Frames
#--------------------------------------------------------------------------
  1  \w    -85.00   3.00   1.00   12.03    --  -15.84 -38.00   0.00   88
  2  \w    -43.00  42.00   1.00   12.03    --  -15.84  77.00 -60.00   85
  3  \w    -10.00  42.00   1.00   12.03    --   17.09  77.00  30.00   52
  4  \w      0.00  84.00   1.00   12.03    --   17.09  57.00 -60.00   84
  5  \w    -52.00  36.00   1.00   12.03    --   17.09 -38.00 120.00   88
  6  \w      0.00  75.00   1.00   12.03    --   17.09  57.00-150.00   75
;
_diffrn_measurement_device 'four-circle diffractometer'
_diffrn_measurement_device_type 'SuperNova, Single source at offset/far, EosS2'
_diffrn_measurement_method '\w scans'
_diffrn_orient_matrix_type 'CrysAlisPro convention (1999,Acta A55,543-557)'
_diffrn_orient_matrix_UB_11 0.0420414000
_diffrn_orient_matrix_UB_12 -0.0359643000
_diffrn_orient_matrix_UB_13 -0.0406794000
_diffrn_orient_matrix_UB_21 -0.0534170000
_diffrn_orient_matrix_UB_22 -0.0435570000
_diffrn_orient_matrix_UB_23 0.0148730000
_diffrn_orient_matrix_UB_31 -0.0769540000
_diffrn_orient_matrix_UB_32 0.0105958000
_diffrn_orient_matrix_UB_33 -0.0771989000
_diffrn_radiation_monochromator mirror
_diffrn_radiation_probe x-ray
_diffrn_radiation_type 'Mo K\a'
_diffrn_radiation_wavelength 0.71073
_diffrn_reflns_av_R_equivalents 0.0301
_diffrn_reflns_av_unetI/netI 0.0315
_diffrn_reflns_Laue_measured_fraction_full 0.9964
_diffrn_reflns_Laue_measured_fraction_max 0.8928
_diffrn_reflns_limit_h_max 9
_diffrn_reflns_limit_h_min -9
_diffrn_reflns_limit_k_max 16
_diffrn_reflns_limit_k_min -16
_diffrn_reflns_limit_l_max 11
_diffrn_reflns_limit_l_min -11
_diffrn_reflns_number 7916
_diffrn_reflns_point_group_measured_fraction_full 0.9964
_diffrn_reflns_point_group_measured_fraction_max 0.8928
_diffrn_reflns_theta_full 25.2417
_diffrn_reflns_theta_max 29.27
_diffrn_reflns_theta_min 3.38
_diffrn_source 'micro-focus sealed X-ray tube'
_diffrn_source_type 'SuperNova (Mo) X-ray Source'
_exptl_absorpt_coefficient_mu 2.564
_exptl_absorpt_correction_T_max 1.00000
_exptl_absorpt_correction_T_min 0.84716
_exptl_absorpt_correction_type multi-scan
_exptl_absorpt_process_details
;
CrysAlisPro 1.171.41.121a (Rigaku Oxford Diffraction, 2021)
Empirical absorption correction using spherical harmonics,
implemented in SCALE3 ABSPACK scaling algorithm.
;
_exptl_crystal_colour colourless
_exptl_crystal_colour_primary colourless
_exptl_crystal_density_diffrn 1.635
_exptl_crystal_description block
_exptl_crystal_F_000 364.217
_exptl_crystal_size_max 0.26
_exptl_crystal_size_mid 0.25
_exptl_crystal_size_min 0.2
_refine_diff_density_max 0.4788
_refine_diff_density_min -0.4063
_refine_diff_density_rms 0.0917
_refine_ls_d_res_high 0.7269
_refine_ls_d_res_low 6.0289
_refine_ls_goodness_of_fit_ref 1.0417
_refine_ls_hydrogen_treatment constr
_refine_ls_matrix_type full
_refine_ls_number_constraints 14
_refine_ls_number_parameters 108
_refine_ls_number_reflns 1873
_refine_ls_number_restraints 0
_refine_ls_restrained_S_all 1.0417
_refine_ls_R_factor_all 0.0451
_refine_ls_R_factor_gt 0.0346
_refine_ls_shift/su_max 0.0003
_refine_ls_shift/su_mean 0.0001
_refine_ls_structure_factor_coef Fsqd
_refine_ls_weighting_details 'w=1/[\s^2^(Fo^2^)+(0.0293P)^2^+0.2254P] where P=(Fo^2^+2Fc^2^)/3'
_refine_ls_weighting_scheme calc
_refine_ls_wR_factor_gt 0.0669
_refine_ls_wR_factor_ref 0.0702
_reflns_Friedel_coverage 0.0
_reflns_limit_h_max 9
_reflns_limit_h_min -9
_reflns_limit_k_max 16
_reflns_limit_k_min 0
_reflns_limit_l_max 11
_reflns_limit_l_min 0
_reflns_number_gt 1609
_reflns_number_total 1873
_reflns_threshold_expression I>=2u(I)
_cod_data_source_file d5ce00262a2.cif
_cod_data_source_block WWZ2023041203_auto
_cod_depositor_comments 'Adding full bibliography for 1574556--1574561.cif.'
_cod_database_code 1574560
_olex2_refinement_description
;
1. Fixed Uiso
 At 1.2 times of:
  All C(H) groups
 At 1.5 times of:
  All C(H,H,H) groups, All O(H) groups
2. Others
 Fixed Sof: H9a(0.5) H9b(0.5) H9c(0.5)
3.a Aromatic/amide H refined with riding coordinates:
 C2(H2), C3(H3), C5(H5), C7(H7)
3.b Idealised Me refined as rotating group:
 C9(H9a,H9b,H9c)
3.c Idealised tetrahedral OH refined as rotating group:
 O1(H1)
;
_olex2_submission_special_instructions 'No special instructions were received'
_oxdiff_exptl_absorpt_empirical_details
;
Empirical correction (ABSPACK) includes:
- Absorption correction using spherical harmonics
- Frame scaling
;
_oxdiff_exptl_absorpt_empirical_full_max 1.324
_oxdiff_exptl_absorpt_empirical_full_min 0.840

loop_
_space_group_symop_id
_space_group_symop_operation_xyz
1 x,y,z
2 -x,y+1/2,-z
3 -x,-y,-z
4 x,-y-1/2,z

loop_
_atom_site_label
_atom_site_type_symbol
_atom_site_fract_x
_atom_site_fract_y
_atom_site_fract_z
_atom_site_U_iso_or_equiv
_atom_site_adp_type
_atom_site_occupancy
_atom_site_site_symmetry_order
_atom_site_refinement_flags_posn
_atom_site_refinement_flags_adp
_atom_site_refinement_flags_occupancy
_atom_site_disorder_group
Se1 Se 0.68917(5) 0.75 0.44718(3) 0.03961(12) Uani 1.000000 2 S T P .
N1 N 0.5709(3) 0.64574(14) 0.3020(2) 0.0393(4) Uani 1.000000 1 . . . .
C1 C 0.4566(3) 0.69180(17) 0.1609(2) 0.0342(5) Uani 1.000000 1 . . . .
C2 C 0.3380(3) 0.6354(2) 0.0146(3) 0.0492(6) Uani 1.000000 1 . . . .
H2 H 0.3362(3) 0.5601(2) 0.0122(3) 0.0591(7) Uiso 1.000000 1 R . . .
C3 C 0.2285(3) 0.6928(2) -0.1201(3) 0.0562(7) Uani 1.000000 1 . . . .
H3 H 0.1507(3) 0.6561(2) -0.2158(3) 0.0674(8) Uiso 1.000000 1 R . . .
O1 O 0.6683(3) 0.44141(13) 0.41979(19) 0.0530(5) Uani 1.000000 1 . . . .
H1 H 0.630(3) 0.50130(14) 0.3799(15) 0.0795(7) Uiso 1.000000 1 GR . . .
O2 O 0.8582(3) 0.53977(13) 0.6336(2) 0.0648(5) Uani 1.000000 1 . . . .
C4 C 0.8780(3) 0.34710(17) 0.6528(2) 0.0343(5) Uani 1.000000 1 . . . .
C5 C 1.0154(3) 0.34611(19) 0.8158(3) 0.0415(5) Uani 1.000000 1 . . . .
H5 H 1.0610(3) 0.41148(19) 0.8697(3) 0.0498(6) Uiso 1.000000 1 R . . .
C6 C 1.0850(4) 0.25 0.8988(4) 0.0416(7) Uani 1.000000 2 S T P .
C7 C 0.8098(4) 0.25 0.5718(3) 0.0318(6) Uani 1.000000 2 S T P .
H7 H 0.7183(4) 0.25 0.4632(3) 0.0381(7) Uiso 1.000000 2 RS T P .
C8 C 0.8032(3) 0.45282(19) 0.5704(3) 0.0402(5) Uani 1.000000 1 . . . .
C9 C 1.2302(5) 0.25 1.0781(4) 0.0581(10) Uani 1.000000 2 S T P .
H9a H 1.3504(14) 0.280(2) 1.0821(6) 0.0871(15) Uiso 0.500000 1 GR . . -1
H9b H 1.1807(18) 0.2927(18) 1.1459(8) 0.0871(15) Uiso 0.500000 1 GR . . -1
H9c H 1.251(3) 0.1770(2) 1.1194(12) 0.0871(15) Uiso 0.500000 1 GR . . -1

loop_
_atom_site_aniso_label
_atom_site_aniso_U_11
_atom_site_aniso_U_22
_atom_site_aniso_U_33
_atom_site_aniso_U_12
_atom_site_aniso_U_13
_atom_site_aniso_U_23
Se1 0.03819(19) 0.0387(2) 0.03259(17) -0.000000 0.00275(13) 0.000000
N1 0.0402(11) 0.0301(10) 0.0421(10) 0.0016(8) 0.0093(8) 0.0019(8)
C1 0.0323(11) 0.0348(11) 0.0340(10) -0.0012(9) 0.0109(9) -0.0029(9)
C2 0.0443(14) 0.0526(15) 0.0482(13) -0.0097(12) 0.0144(11) -0.0159(12)
C3 0.0396(13) 0.092(2) 0.0337(11) -0.0085(12) 0.0100(10) -0.0153(12)
O1 0.0692(12) 0.0289(8) 0.0450(9) 0.0040(8) 0.0036(9) -0.0008(7)
O2 0.0721(13) 0.0327(10) 0.0674(12) -0.0042(9) 0.0010(10) -0.0111(9)
C4 0.0315(11) 0.0340(12) 0.0370(11) -0.0012(9) 0.0125(9) -0.0021(9)
C5 0.0371(12) 0.0460(14) 0.0403(12) -0.0064(10) 0.0132(10) -0.0103(10)
C6 0.0308(16) 0.060(2) 0.0328(15) -0.000000 0.0102(13) 0.000000
C7 0.0319(15) 0.0340(16) 0.0292(14) -0.000000 0.0112(12) 0.000000
C8 0.0417(13) 0.0352(12) 0.0427(12) -0.0022(10) 0.0148(10) -0.0062(10)
C9 0.043(2) 0.084(3) 0.0377(17) -0.000000 0.0042(15) 0.000000

loop_
_atom_type_symbol
_atom_type_scat_dispersion_real
_atom_type_scat_dispersion_imag
_atom_type_scat_Cromer_Mann_a1
_atom_type_scat_Cromer_Mann_a2
_atom_type_scat_Cromer_Mann_a3
_atom_type_scat_Cromer_Mann_a4
_atom_type_scat_Cromer_Mann_b1
_atom_type_scat_Cromer_Mann_b2
_atom_type_scat_Cromer_Mann_b3
_atom_type_scat_Cromer_Mann_b4
_atom_type_scat_Cromer_Mann_c
_atom_type_scat_source
_atom_type_scat_dispersion_source
C 0.00347 0.00161 2.31000 1.02000 1.58860 0.86500 20.84390 10.20750 0.56870 51.65120 0.21560 'International Tables Volume C Table 6.1.1.4 (pp. 500-502)' 'Henke, Gullikson and Davis, At. Data and Nucl. Data Tables, 1993, 54, 2'
H 0.00000 0.00000 0.49300 0.32291 0.14019 0.04081 10.51090 26.12570 3.14236 57.79970 0.00304 'International Tables Volume C Table 6.1.1.4 (pp. 500-502)' 'Henke, Gullikson and Davis, At. Data and Nucl. Data Tables, 1993, 54, 2'
N 0.00653 0.00323 12.21260 3.13220 2.01250 1.16630 0.00570 9.89330 28.99750 0.58260 -11.52900 'International Tables Volume C Table 6.1.1.4 (pp. 500-502)' 'Henke, Gullikson and Davis, At. Data and Nucl. Data Tables, 1993, 54, 2'
O 0.01158 0.00611 3.04850 2.28680 1.54630 0.86700 13.27710 5.70110 0.32390 32.90890 0.25080 'International Tables Volume C Table 6.1.1.4 (pp. 500-502)' 'Henke, Gullikson and Davis, At. Data and Nucl. Data Tables, 1993, 54, 2'
Se -0.08110 2.30834 17.00060 5.81960 3.97310 4.35430 2.40980 0.27260 15.23720 43.81630 2.84090 'International Tables Volume C Table 6.1.1.4 (pp. 500-502)' 'Henke, Gullikson and Davis, At. Data and Nucl. Data Tables, 1993, 54, 2'

loop_
_geom_angle_atom_site_label_1
_geom_angle_atom_site_label_2
_geom_angle_atom_site_label_3
_geom_angle
_geom_angle_site_symmetry_1
_geom_angle_site_symmetry_3
_geom_angle_publ_flag
N1 Se1 N1 92.46(11) 4_575 . ?
C1 N1 Se1 108.36(14) . . ?
C1 C1 N1 115.41(11) 4_575 . ?
C2 C1 N1 125.3(2) . . ?
H2 C2 C1 120.54(14) . . ?
C3 C2 C1 118.9(2) . . ?
C3 C2 H2 120.54(15) . . ?
C3 C3 C2 121.77(15) 4_575 . ?
H3 C3 C2 119.12(15) . . ?
C8 O1 H1 109.5 . . ?
C7 C4 C5 119.5(2) 4_565 . ?
C8 C4 C5 119.36(19) . . ?
C8 C4 C7 121.08(18) . 4_565 ?
H5 C5 C4 119.30(13) . . ?
C6 C5 C4 121.4(2) 4_565 . ?
C6 C5 H5 119.30(13) 4_565 . ?
C5 C6 C5 118.2(3) . 4_565 ?
C9 C6 C5 120.88(13) . 4_565 ?
C9 C6 C5 120.88(13) . . ?
C4 C7 C4 119.9(3) . 4_565 ?
H7 C7 C4 120.04(13) . 4_565 ?
H7 C7 C4 120.04(13) . . ?
O2 C8 O1 123.0(2) . . ?
C4 C8 O1 112.77(18) . . ?
C4 C8 O2 124.2(2) . . ?
H9a C9 C6 109.5 . . ?
H9a C9 C6 109.5 4_565 . ?
H9a C9 H9a 46(3) . 4_565 ?
H9b C9 C6 109.5 . . ?
H9b C9 C6 109.5 4_565 . ?
H9b C9 H9a 139.5 4_565 . ?
H9b C9 H9a 109.5 . . ?
H9b C9 H9a 139.5 . 4_565 ?
H9b C9 H9a 109.5 4_565 4_565 ?
H9b C9 H9b 67(3) . 4_565 ?
H9c C9 C6 109.5 . . ?
H9c C9 C6 109.5 4_565 . ?
H9c C9 H9a 109.5 . . ?
H9c C9 H9a 66.6 4_565 . ?
H9c C9 H9a 66.6 . 4_565 ?
H9c C9 H9a 109.5 4_565 4_565 ?
H9c C9 H9b 45.9 . 4_565 ?
H9c C9 H9b 109.5 . . ?
H9c C9 H9b 109.5 4_565 4_565 ?
H9c C9 H9b 45.9 4_565 . ?
H9c C9 H9c 139.5(10) 4_565 . ?

loop_
_geom_bond_atom_site_label_1
_geom_bond_atom_site_label_2
_geom_bond_distance
_geom_bond_site_symmetry_2
_geom_bond_publ_flag
Se1 N1 1.7822(17) . ?
Se1 N1 1.7822(17) 4_575 ?
N1 C1 1.325(3) . ?
C1 C1 1.437(4) 4_575 ?
C1 C2 1.423(3) . ?
C2 H2 0.9300 . ?
C2 C3 1.345(3) . ?
C3 C3 1.413(6) 4_575 ?
C3 H3 0.9300 . ?
O1 H1 0.8200 . ?
O1 C8 1.320(2) . ?
O2 C8 1.204(3) . ?
C4 C5 1.397(3) . ?
C4 C7 1.385(2) 4_565 ?
C4 C8 1.491(3) . ?
C5 H5 0.9300 . ?
C5 C6 1.383(3) 4_565 ?
C6 C9 1.521(4) . ?
C7 H7 0.9300 . ?
C9 H9a 0.9600 4_565 ?
C9 H9a 0.9600 . ?
C9 H9b 0.9600 . ?
C9 H9b 0.9600 4_565 ?
C9 H9c 0.9600 . ?
C9 H9c 0.9600 4_565 ?

loop_
_geom_torsion_atom_site_label_1
_geom_torsion_atom_site_label_2
_geom_torsion_atom_site_label_3
_geom_torsion_atom_site_label_4
_geom_torsion
_geom_torsion_site_symmetry_1
_geom_torsion_site_symmetry_2
_geom_torsion_site_symmetry_3
_geom_torsion_site_symmetry_4
_geom_torsion_publ_flag
Se1 N1 C1 C1 -0.16(14) . . . 4_575 ?
Se1 N1 C1 C1 0.16(14) . 4_575 4_575 . ?
Se1 N1 C1 C2 179.90(14) . . . . ?
Se1 N1 C1 C2 179.90(14) 4_575 . . . ?
N1 C1 C1 N1 0.0(3) . . 4_575 4_575 ?
N1 C1 C1 C2 -179.94(14) . . 4_575 4_575 ?
N1 C1 C2 C3 179.8(2) . . . . ?
C1 C1 C2 C3 -0.09(14) 4_575 . . . ?
C1 C2 C3 C3 0.1(3) . . . 4_575 ?
C2 C3 C3 C2 -0.0(3) . . 4_575 4_575 ?
O1 C8 C4 C5 -177.16(18) . . . . ?
O1 C8 C4 C7 1.2(2) . . . 4_565 ?
O2 C8 C4 C5 2.5(3) . . . . ?
O2 C8 C4 C7 -179.2(2) . . . 4_565 ?
C4 C5 C6 C5 0.22(14) . . 4_565 4_565 ?
C4 C5 C6 C9 -178.2(3) . . 4_565 4_565 ?
C4 C7 C4 C5 0.0(3) 4_565 . . . ?
C4 C7 C4 C8 -178.3(2) 4_565 . . . ?
